data_4312835
loop_
_publ_author_name
'Philip J. Bailey'
'Pedro Pinho'
'Simon Parsons'

_publ_section_title
;
 A Chiral Alkyltris(pyrazolyl)borate Ligand: Synthesis of
 [(Ipc)B(pz)3Mn(CO)3] and [(Ipc)B(pz)3Ru(p-cymene)]PF6 (Ipc =
 Isopinocampheyl)
;
_journal_name_full 'Inorganic Chemistry'
_journal_page_first 8872
_journal_page_last 8877
_journal_paper_doi 10.1021/ic035061n
_journal_volume 42
_journal_year 2003
_chemical_formula_moiety '[Ru(cymene)L]PF6.2MeCN'
_chemical_formula_sum 'C33 H46 B F6 N8 P Ru'
_chemical_formula_weight 811.63
_chemical_name_systematic
;
  ?
;
_space_group_IT_number 19
_symmetry_cell_setting orthorhombic
_symmetry_space_group_name_Hall 'P 2ac 2ab'
_symmetry_space_group_name_H-M 'P 21 21 21'
_atom_sites_solution_hydrogens mixed
_atom_sites_solution_primary Patterson
_atom_sites_solution_secondary difmap
_audit_creation_method SHELXL-97
_cell_angle_alpha 90.00
_cell_angle_beta 90.00
_cell_angle_gamma 90.00
_cell_formula_units_Z 4
_cell_length_a 10.4974(14)
_cell_length_b 14.713(2)
_cell_length_c 23.296(3)
_cell_measurement_reflns_used 9995
_cell_measurement_temperature 150(2)
_cell_measurement_theta_max 29
_cell_measurement_theta_min 2
_cell_volume 3598.0(8)
_computing_structure_refinement 'SHELXL-97 (Sheldrick, 1997)'
_computing_structure_solution Dirdif
_diffrn_ambient_temperature 150(2)
_diffrn_measured_fraction_theta_full 0.939
_diffrn_measured_fraction_theta_max 0.939
_diffrn_measurement_device_type 'Bruker SMART APEX CCD'
_diffrn_measurement_method Omega
_diffrn_radiation_monochromator graphite
_diffrn_radiation_source 'fine-focus sealed tube'
_diffrn_radiation_type MoK\a
_diffrn_radiation_wavelength 0.71073
_diffrn_reflns_av_R_equivalents 0.0448
_diffrn_reflns_av_sigmaI/netI 0.0544
_diffrn_reflns_limit_h_max 13
_diffrn_reflns_limit_h_min -13
_diffrn_reflns_limit_k_max 19
_diffrn_reflns_limit_k_min -10
_diffrn_reflns_limit_l_max 29
_diffrn_reflns_limit_l_min -31
_diffrn_reflns_number 22537
_diffrn_reflns_theta_full 28.86
_diffrn_reflns_theta_max 28.86
_diffrn_reflns_theta_min 1.64
_exptl_absorpt_coefficient_mu 0.548
_exptl_absorpt_correction_T_max 1
_exptl_absorpt_correction_T_min 0.684
_exptl_absorpt_correction_type multi-scan
_exptl_absorpt_process_details Sadabs
_exptl_crystal_colour Yellow
_exptl_crystal_density_diffrn 1.498
_exptl_crystal_density_method 'not measured'
_exptl_crystal_description block
_exptl_crystal_F_000 1672
_exptl_crystal_size_max 0.51
_exptl_crystal_size_mid 0.42
_exptl_crystal_size_min 0.42
_refine_diff_density_max 1.141
_refine_diff_density_min -0.775
_refine_diff_density_rms 0.095
_refine_ls_abs_structure_details 'Flack H D (1983), Acta Cryst. A39, 876-881'
_refine_ls_abs_structure_Flack 0.00(2)
_refine_ls_extinction_method none
_refine_ls_goodness_of_fit_ref 1.102
_refine_ls_hydrogen_treatment 'riding/rotating group'
_refine_ls_matrix_type full
_refine_ls_number_parameters 457
_refine_ls_number_reflns 8629
_refine_ls_number_restraints 0
_refine_ls_restrained_S_all 1.102
_refine_ls_R_factor_all 0.0439
_refine_ls_R_factor_gt 0.0408
_refine_ls_shift/su_max 0.001
_refine_ls_shift/su_mean 0.000
_refine_ls_structure_factor_coef Fsqd
_refine_ls_weighting_details 'calc w=1/[\s^2^(Fo^2^)+(0.0507P)^2^+0.1672P] where P=(Fo^2^+2Fc^2^)/3'
_refine_ls_weighting_scheme calc
_refine_ls_wR_factor_gt 0.0959
_refine_ls_wR_factor_ref 0.0975
_reflns_number_gt 8193
_reflns_number_total 8629
_reflns_threshold_expression >2sigma(I)
_cod_data_source_file ic035061nsi20030909_102546_2.cif
_cod_data_source_block ppp110
_cod_depositor_comments
;
The following automatic conversions were performed:

'_symmetry_cell_setting' value 'Orthorhombic' changed to
'orthorhombic' according to the built-in table from CIF Core
dictionary named 'cif_core.dic' version 2.4.1 from
2010-06-29.

'_exptl_absorpt_correction_type' value 'Multiscan'
changed to 'multi-scan' according to the built-in table from CIF Core
dictionary named 'cif_core.dic' version 2.4.1 from 2010-06-29.

Automatic conversion script
Id: cif_fix_values 1646 2011-03-28 12:23:43Z adriana 

The following automatic conversions were performed:

'_atom_sites_solution_hydrogens' value 'geom/difmap' was changed to
'mixed'.

Automatic conversion script
Id: cif_fix_values 6452 2018-10-05 10:23:21Z andrius 
;
_cod_database_code 4312835

loop_
_symmetry_equiv_pos_as_xyz
'x, y, z'
'x+1/2, -y+1/2, -z'
'-x, y+1/2, -z+1/2'
'-x+1/2, -y, z+1/2'

loop_
_atom_site_label
_atom_site_type_symbol
_atom_site_fract_x
_atom_site_fract_y
_atom_site_fract_z
_atom_site_U_iso_or_equiv
_atom_site_adp_type
_atom_site_occupancy
_atom_site_symmetry_multiplicity
_atom_site_calc_flag
_atom_site_refinement_flags
_atom_site_disorder_assembly
_atom_site_disorder_group
Ru1 Ru 0.05235(2) 0.006948(15) 0.096640(9) 0.01463(6) Uani 1 1 d . . .
C11 C 0.1213(3) 0.1363(2) 0.05631(14) 0.0218(7) Uani 1 1 d . . .
C21 C 0.2005(3) 0.1123(2) 0.10222(14) 0.0188(6) Uani 1 1 d . . .
H21 H 0.2895 0.1058 0.0962 0.023 Uiso 1 1 calc R . .
C31 C 0.1486(3) 0.0978(2) 0.15795(13) 0.0207(6) Uani 1 1 d . . .
H31 H 0.2045 0.0832 0.1887 0.025 Uiso 1 1 calc R . .
C41 C 0.0188(3) 0.1043(2) 0.16861(13) 0.0207(6) Uani 1 1 d . . .
C51 C -0.0630(3) 0.1251(2) 0.12116(14) 0.0222(6) Uani 1 1 d . . .
H51 H -0.1524 0.1285 0.1270 0.027 Uiso 1 1 calc R . .
C61 C -0.0131(3) 0.1406(2) 0.06615(14) 0.0210(7) Uani 1 1 d . . .
H61 H -0.0689 0.1540 0.0352 0.025 Uiso 1 1 calc R . .
C71 C 0.1782(3) 0.1562(2) -0.00215(14) 0.0243(7) Uani 1 1 d . . .
H71A H 0.2352 0.2088 0.0007 0.036 Uiso 1 1 calc R . .
H71B H 0.1098 0.1696 -0.0295 0.036 Uiso 1 1 calc R . .
H71C H 0.2265 0.1033 -0.0154 0.036 Uiso 1 1 calc R . .
C81 C -0.0325(3) 0.0934(3) 0.22933(13) 0.0270(7) Uani 1 1 d . . .
H81 H -0.1272 0.0869 0.2271 0.032 Uiso 1 1 calc R . .
C91 C -0.0021(5) 0.1808(3) 0.26214(16) 0.0430(10) Uani 1 1 d . . .
H91A H 0.0905 0.1886 0.2645 0.064 Uiso 1 1 calc R . .
H91B H -0.0376 0.1769 0.3010 0.064 Uiso 1 1 calc R . .
H91C H -0.0396 0.2328 0.2420 0.064 Uiso 1 1 calc R . .
C101 C 0.0216(4) 0.0095(3) 0.26012(14) 0.0361(8) Uani 1 1 d . . .
H10A H -0.0003 -0.0453 0.2384 0.054 Uiso 1 1 calc R . .
H10B H -0.0149 0.0054 0.2988 0.054 Uiso 1 1 calc R . .
H10C H 0.1144 0.0149 0.2629 0.054 Uiso 1 1 calc R . .
N12 N -0.0862(2) -0.08817(18) 0.12265(11) 0.0173(5) Uani 1 1 d . . .
N22 N -0.0861(2) -0.17702(17) 0.10475(10) 0.0164(5) Uani 1 1 d . . .
C32 C -0.1920(3) -0.2176(2) 0.12478(14) 0.0227(7) Uani 1 1 d . . .
H32 H -0.2157 -0.2789 0.1177 0.027 Uiso 1 1 calc R . .
C42 C -0.2603(3) -0.1570(3) 0.15697(13) 0.0248(7) Uani 1 1 d . . .
H42 H -0.3381 -0.1674 0.1767 0.030 Uiso 1 1 calc R . .
C52 C -0.1912(3) -0.0771(2) 0.15444(13) 0.0216(7) Uani 1 1 d . . .
H52 H -0.2150 -0.0219 0.1727 0.026 Uiso 1 1 calc R . .
N13 N 0.0248(2) -0.05757(17) 0.01814(10) 0.0157(5) Uani 1 1 d . . .
N23 N 0.0242(2) -0.15018(17) 0.01302(10) 0.0152(5) Uani 1 1 d . . .
C33 C -0.0033(3) -0.1714(2) -0.04210(13) 0.0183(6) Uani 1 1 d . . .
H33 H -0.0101 -0.2312 -0.0571 0.022 Uiso 1 1 calc R . .
C43 C -0.0197(3) -0.0925(2) -0.07317(13) 0.0205(6) Uani 1 1 d . . .
H43 H -0.0388 -0.0870 -0.1129 0.025 Uiso 1 1 calc R . .
C53 C -0.0023(3) -0.0231(2) -0.03381(12) 0.0197(6) Uani 1 1 d . . .
H53 H -0.0086 0.0398 -0.0423 0.024 Uiso 1 1 calc R . .
N14 N 0.1769(2) -0.09949(18) 0.11480(11) 0.0163(5) Uani 1 1 d . . .
N24 N 0.1495(2) -0.18796(16) 0.10282(10) 0.0159(5) Uani 1 1 d . . .
C44 C 0.3184(3) -0.1878(2) 0.15996(13) 0.0215(7) Uani 1 1 d . . .
H44 H 0.3883 -0.2069 0.1829 0.026 Uiso 1 1 calc R . .
C34 C 0.2332(3) -0.2420(2) 0.13053(13) 0.0188(6) Uani 1 1 d . . .
H34 H 0.2334 -0.3065 0.1299 0.023 Uiso 1 1 calc R . .
C54 C 0.2799(3) -0.0998(2) 0.14876(13) 0.0217(7) Uani 1 1 d . . .
H54 H 0.3207 -0.0469 0.1631 0.026 Uiso 1 1 calc R . .
B15 B 0.0274(3) -0.2137(2) 0.06655(13) 0.0153(6) Uani 1 1 d . . .
C25 C 0.0344(3) -0.3225(2) 0.05306(12) 0.0159(6) Uani 1 1 d . . .
H25 H 0.0545 -0.3496 0.0914 0.019 Uiso 1 1 calc R . .
C35 C -0.0849(3) -0.3793(2) 0.03237(14) 0.0216(7) Uani 1 1 d . . .
H35 H -0.1457 -0.3375 0.0125 0.026 Uiso 1 1 calc R . .
C45 C -0.0461(3) -0.4553(2) -0.00989(14) 0.0255(7) Uani 1 1 d . . .
H45 H -0.1180 -0.4962 -0.0211 0.031 Uiso 1 1 calc R . .
C55 C 0.0777(3) -0.5073(2) 0.00794(13) 0.0234(6) Uani 1 1 d . . .
C65 C 0.1475(3) -0.4270(2) -0.02207(13) 0.0215(6) Uani 1 1 d . . .
H65 H 0.2281 -0.4439 -0.0423 0.026 Uiso 1 1 calc R . .
C75 C 0.1571(3) -0.3439(2) 0.01670(13) 0.0181(6) Uani 1 1 d . . .
H75A H 0.1767 -0.2903 -0.0074 0.022 Uiso 1 1 calc R . .
H75B H 0.2295 -0.3527 0.0434 0.022 Uiso 1 1 calc R . .
C85 C -0.1565(3) -0.4276(2) 0.08274(16) 0.0320(8) Uani 1 1 d . . .
H85A H -0.2485 -0.4256 0.0756 0.048 Uiso 1 1 calc R . .
H85B H -0.1374 -0.3963 0.1189 0.048 Uiso 1 1 calc R . .
H85C H -0.1286 -0.4910 0.0853 0.048 Uiso 1 1 calc R . .
C95 C 0.0295(3) -0.4181(2) -0.06110(14) 0.0272(7) Uani 1 1 d . . .
H95A H 0.0079 -0.3548 -0.0718 0.033 Uiso 1 1 calc R . .
H95B H 0.0304 -0.4585 -0.0951 0.033 Uiso 1 1 calc R . .
C105 C 0.1153(4) -0.5277(2) 0.07000(16) 0.0311(8) Uani 1 1 d . . .
H10D H 0.0648 -0.5789 0.0843 0.047 Uiso 1 1 calc R . .
H10E H 0.0992 -0.4740 0.0938 0.047 Uiso 1 1 calc R . .
H10F H 0.2060 -0.5432 0.0716 0.047 Uiso 1 1 calc R . .
C115 C 0.0923(4) -0.5967(2) -0.02562(18) 0.0347(9) Uani 1 1 d . . .
H11A H 0.1808 -0.6176 -0.0231 0.052 Uiso 1 1 calc R . .
H11B H 0.0698 -0.5865 -0.0659 0.052 Uiso 1 1 calc R . .
H11C H 0.0357 -0.6428 -0.0092 0.052 Uiso 1 1 calc R . .
P1 P -0.47418(8) 0.09640(7) 0.23356(4) 0.02583(19) Uani 1 1 d . . .
F1 F -0.5013(3) 0.20110(19) 0.24561(13) 0.0584(8) Uani 1 1 d . . .
F2 F -0.4485(3) -0.00837(18) 0.22064(13) 0.0630(7) Uani 1 1 d . . .
F3 F -0.3512(2) 0.1223(2) 0.19733(11) 0.0498(7) Uani 1 1 d . . .
F4 F -0.5984(3) 0.0702(2) 0.26892(14) 0.0677(9) Uani 1 1 d . . .
F5 F -0.3888(3) 0.0907(2) 0.28941(10) 0.0667(9) Uani 1 1 d . . .
F6 F -0.5584(2) 0.10346(18) 0.17680(10) 0.0491(6) Uani 1 1 d . . .
N16 N 0.8918(5) 0.3297(3) 0.1453(2) 0.0738(15) Uani 1 1 d . . .
C26 C 0.7899(6) 0.3460(3) 0.1580(2) 0.0466(11) Uani 1 1 d . . .
C36 C 0.6622(6) 0.3676(4) 0.1747(2) 0.0627(14) Uani 1 1 d . . .
H36A H 0.6624 0.3935 0.2134 0.094 Uiso 1 1 d R . .
H36B H 0.6103 0.3122 0.1743 0.094 Uiso 1 1 d R . .
H36C H 0.6262 0.4118 0.1477 0.094 Uiso 1 1 d R . .
N17 N 0.3856(3) 0.3070(2) 0.08272(15) 0.0398(8) Uani 1 1 d . . .
C27 C 0.3375(4) 0.3167(3) 0.12534(17) 0.0321(8) Uani 1 1 d . . .
C37 C 0.2731(5) 0.3306(4) 0.18029(19) 0.0504(12) Uani 1 1 d . . .
H37A H 0.2999 0.3887 0.1968 0.076 Uiso 1 1 d R . .
H37B H 0.2955 0.2811 0.2066 0.076 Uiso 1 1 d R . .
H37C H 0.1807 0.3311 0.1743 0.076 Uiso 1 1 d R . .

loop_
_atom_site_aniso_label
_atom_site_aniso_U_11
_atom_site_aniso_U_22
_atom_site_aniso_U_33
_atom_site_aniso_U_23
_atom_site_aniso_U_13
_atom_site_aniso_U_12
Ru1 0.01632(10) 0.01370(10) 0.01387(10) -0.00167(9) -0.00128(8) 0.00174(9)
C11 0.0298(18) 0.0113(15) 0.0243(16) -0.0043(12) 0.0041(13) 0.0011(12)
C21 0.0207(14) 0.0145(13) 0.0210(15) -0.0042(13) 0.0002(13) -0.0002(10)
C31 0.0232(16) 0.0207(16) 0.0183(14) -0.0055(12) -0.0048(12) -0.0002(13)
C41 0.0234(16) 0.0163(15) 0.0225(15) -0.0056(12) 0.0008(12) 0.0032(11)
C51 0.0205(16) 0.0206(15) 0.0257(15) -0.0076(12) -0.0013(14) 0.0028(13)
C61 0.0271(17) 0.0122(15) 0.0237(16) -0.0032(13) -0.0042(12) 0.0050(12)
C71 0.0298(18) 0.0211(17) 0.0219(15) 0.0030(13) 0.0018(13) -0.0007(13)
C81 0.0263(17) 0.0374(19) 0.0173(14) -0.0061(13) 0.0039(12) 0.0007(14)
C91 0.054(2) 0.045(3) 0.029(2) -0.0180(18) 0.0009(17) 0.0018(19)
C101 0.044(2) 0.045(2) 0.0200(15) 0.0021(17) 0.0014(13) -0.0034(18)
N12 0.0178(13) 0.0178(13) 0.0164(12) -0.0036(10) -0.0014(9) 0.0031(10)
N22 0.0200(12) 0.0166(12) 0.0126(11) -0.0003(10) -0.0014(9) 0.0017(9)
C32 0.0219(16) 0.0251(17) 0.0213(15) 0.0049(13) 0.0054(12) -0.0033(12)
C42 0.0205(16) 0.0330(19) 0.0207(16) 0.0015(14) 0.0046(13) -0.0016(13)
C52 0.0190(15) 0.0279(18) 0.0181(14) -0.0049(13) 0.0011(12) 0.0029(13)
N13 0.0183(13) 0.0136(12) 0.0152(11) 0.0000(9) -0.0012(9) 0.0016(9)
N23 0.0150(12) 0.0164(12) 0.0142(11) 0.0006(9) -0.0018(9) 0.0009(9)
C33 0.0186(14) 0.0177(15) 0.0186(14) -0.0046(12) -0.0012(11) -0.0034(11)
C43 0.0212(15) 0.0236(16) 0.0166(13) 0.0023(12) -0.0025(11) -0.0012(12)
C53 0.0243(14) 0.0162(15) 0.0187(14) 0.0051(11) -0.0042(11) 0.0001(11)
N14 0.0165(12) 0.0157(12) 0.0168(12) -0.0012(10) -0.0002(9) -0.0013(9)
N24 0.0156(11) 0.0175(12) 0.0147(11) 0.0003(10) -0.0007(10) 0.0014(9)
C44 0.0156(14) 0.0266(17) 0.0225(15) 0.0004(13) -0.0038(12) 0.0010(12)
C34 0.0165(14) 0.0222(16) 0.0178(14) 0.0039(12) -0.0003(11) 0.0019(12)
C54 0.0206(15) 0.0248(17) 0.0199(15) -0.0030(13) -0.0037(12) -0.0023(13)
B15 0.0103(15) 0.0219(17) 0.0138(14) 0.0016(12) -0.0022(11) 0.0000(11)
C25 0.0125(13) 0.0200(14) 0.0151(13) -0.0002(11) -0.0011(10) 0.0003(11)
C35 0.0157(15) 0.0175(15) 0.0317(17) -0.0034(13) -0.0014(12) -0.0022(11)
C45 0.0245(16) 0.0202(15) 0.0317(17) -0.0048(13) -0.0033(15) -0.0027(14)
C55 0.0261(15) 0.0144(14) 0.0296(15) -0.0013(13) 0.0031(11) 0.0024(13)
C65 0.0226(16) 0.0204(16) 0.0217(15) -0.0008(13) 0.0032(13) 0.0030(12)
C75 0.0164(14) 0.0182(15) 0.0197(14) 0.0007(12) 0.0015(12) -0.0005(11)
C85 0.0263(17) 0.0229(17) 0.047(2) -0.0026(15) 0.0145(16) -0.0064(14)
C95 0.035(2) 0.0226(17) 0.0235(15) -0.0051(13) -0.0063(14) 0.0043(14)
C105 0.0347(19) 0.0233(18) 0.0354(18) 0.0090(15) 0.0033(15) 0.0046(14)
C115 0.039(2) 0.0156(17) 0.049(2) -0.0026(16) 0.0048(17) 0.0038(14)
P1 0.0246(4) 0.0293(5) 0.0236(4) -0.0054(4) -0.0006(3) 0.0011(3)
F1 0.0564(16) 0.0343(14) 0.0843(19) -0.0236(14) -0.0101(14) 0.0034(12)
F2 0.0794(19) 0.0346(13) 0.0748(17) -0.0060(13) 0.0102(15) 0.0125(17)
F3 0.0282(12) 0.0709(19) 0.0503(14) 0.0115(14) 0.0041(11) 0.0005(11)
F4 0.0561(17) 0.069(2) 0.078(2) 0.0150(17) 0.0352(15) -0.0008(14)
F5 0.0677(19) 0.105(3) 0.0275(12) -0.0017(15) -0.0183(12) 0.0184(17)
F6 0.0391(13) 0.0639(17) 0.0442(13) -0.0073(12) -0.0191(11) 0.0019(13)
N16 0.084(4) 0.030(2) 0.108(4) 0.003(2) 0.032(3) -0.005(2)
C26 0.070(3) 0.024(2) 0.046(2) 0.0038(19) 0.006(2) -0.009(2)
C36 0.070(4) 0.059(3) 0.059(3) 0.004(3) -0.002(3) -0.003(3)
N17 0.0404(19) 0.0352(19) 0.044(2) 0.0058(15) 0.0059(16) -0.0021(15)
C27 0.0328(19) 0.0249(19) 0.039(2) 0.0062(16) -0.0023(16) -0.0003(15)
C37 0.059(3) 0.055(3) 0.037(2) 0.008(2) 0.006(2) 0.009(2)

loop_
_atom_type_symbol
_atom_type_description
_atom_type_scat_dispersion_real
_atom_type_scat_dispersion_imag
_atom_type_scat_source
C C 0.0033 0.0016 'International Tables Vol C Tables 4.2.6.8 and 6.1.1.4'
H H 0.0000 0.0000 'International Tables Vol C Tables 4.2.6.8 and 6.1.1.4'
B B 0.0013 0.0007 'International Tables Vol C Tables 4.2.6.8 and 6.1.1.4'
N N 0.0061 0.0033 'International Tables Vol C Tables 4.2.6.8 and 6.1.1.4'
F F 0.0171 0.0103 'International Tables Vol C Tables 4.2.6.8 and 6.1.1.4'
P P 0.1023 0.0942 'International Tables Vol C Tables 4.2.6.8 and 6.1.1.4'
Ru Ru -1.2594 0.8363 'International Tables Vol C Tables 4.2.6.8 and 6.1.1.4'

loop_
_geom_angle_atom_site_label_1
_geom_angle_atom_site_label_2
_geom_angle_atom_site_label_3
_geom_angle
_geom_angle_site_symmetry_1
_geom_angle_site_symmetry_3
_geom_angle_publ_flag
N13 Ru1 N14 85.58(10) . . ?
N13 Ru1 N12 81.59(10) . . ?
N14 Ru1 N12 82.85(9) . . ?
N13 Ru1 C51 120.90(11) . . ?
N14 Ru1 C51 152.74(11) . . ?
N12 Ru1 C51 94.06(12) . . ?
N13 Ru1 C21 118.16(11) . . ?
N14 Ru1 C21 94.25(10) . . ?
N12 Ru1 C21 159.88(10) . . ?
C51 Ru1 C21 79.40(12) . . ?
N13 Ru1 C61 94.62(11) . . ?
N14 Ru1 C61 158.90(11) . . ?
N12 Ru1 C61 118.10(11) . . ?
C51 Ru1 C61 37.23(12) . . ?
C21 Ru1 C61 67.03(12) . . ?
N13 Ru1 C31 155.64(11) . . ?
N14 Ru1 C31 92.08(11) . . ?
N12 Ru1 C31 122.23(11) . . ?
C51 Ru1 C31 66.64(12) . . ?
C21 Ru1 C31 37.75(12) . . ?
C61 Ru1 C31 79.07(12) . . ?
N13 Ru1 C41 158.53(10) . . ?
N14 Ru1 C41 115.37(11) . . ?
N12 Ru1 C41 95.83(11) . . ?
C51 Ru1 C41 37.76(11) . . ?
C21 Ru1 C41 67.34(12) . . ?
C61 Ru1 C41 67.67(12) . . ?
C31 Ru1 C41 36.48(12) . . ?
N13 Ru1 C11 93.65(11) . . ?
N14 Ru1 C11 121.35(11) . . ?
N12 Ru1 C11 155.08(11) . . ?
C51 Ru1 C11 67.34(12) . . ?
C21 Ru1 C11 36.72(12) . . ?
C61 Ru1 C11 37.55(11) . . ?
C31 Ru1 C11 66.96(12) . . ?
C41 Ru1 C11 79.70(12) . . ?
C21 C11 C61 118.3(3) . . ?
C21 C11 C71 120.1(3) . . ?
C61 C11 C71 121.6(3) . . ?
C21 C11 Ru1 70.00(18) . . ?
C61 C11 Ru1 69.6(2) . . ?
C71 C11 Ru1 131.9(2) . . ?
C11 C21 C31 120.5(3) . . ?
C11 C21 Ru1 73.28(18) . . ?
C31 C21 Ru1 71.19(18) . . ?
C11 C21 H21 119.7 . . ?
C31 C21 H21 119.7 . . ?
Ru1 C21 H21 127.9 . . ?
C41 C31 C21 121.8(3) . . ?
C41 C31 Ru1 72.99(19) . . ?
C21 C31 Ru1 71.05(17) . . ?
C41 C31 H31 119.1 . . ?
C21 C31 H31 119.1 . . ?
Ru1 C31 H31 129.4 . . ?
C31 C41 C51 117.7(3) . . ?
C31 C41 C81 120.4(3) . . ?
C51 C41 C81 121.8(3) . . ?
C31 C41 Ru1 70.53(18) . . ?
C51 C41 Ru1 69.66(17) . . ?
C81 C41 Ru1 133.3(2) . . ?
C61 C51 C41 121.0(3) . . ?
C61 C51 Ru1 71.61(19) . . ?
C41 C51 Ru1 72.59(18) . . ?
C61 C51 H51 119.5 . . ?
C41 C51 H51 119.5 . . ?
Ru1 C51 H51 128.6 . . ?
C51 C61 C11 120.5(3) . . ?
C51 C61 Ru1 71.15(19) . . ?
C11 C61 Ru1 72.8(2) . . ?
C51 C61 H61 119.7 . . ?
C11 C61 H61 119.7 . . ?
Ru1 C61 H61 128.6 . . ?
C11 C71 H71A 109.5 . . ?
C11 C71 H71B 109.5 . . ?
H71A C71 H71B 109.5 . . ?
C11 C71 H71C 109.5 . . ?
H71A C71 H71C 109.5 . . ?
H71B C71 H71C 109.5 . . ?
C41 C81 C91 107.6(3) . . ?
C41 C81 C101 112.8(3) . . ?
C91 C81 C101 111.4(3) . . ?
C41 C81 H81 108.3 . . ?
C91 C81 H81 108.3 . . ?
C101 C81 H81 108.3 . . ?
C81 C91 H91A 109.5 . . ?
C81 C91 H91B 109.5 . . ?
H91A C91 H91B 109.5 . . ?
C81 C91 H91C 109.5 . . ?
H91A C91 H91C 109.5 . . ?
H91B C91 H91C 109.5 . . ?
C81 C101 H10A 109.5 . . ?
C81 C101 H10B 109.5 . . ?
H10A C101 H10B 109.5 . . ?
C81 C101 H10C 109.5 . . ?
H10A C101 H10C 109.5 . . ?
H10B C101 H10C 109.5 . . ?
C52 N12 N22 106.5(3) . . ?
C52 N12 Ru1 130.3(2) . . ?
N22 N12 Ru1 123.03(18) . . ?
C32 N22 N12 108.5(2) . . ?
C32 N22 B15 131.8(3) . . ?
N12 N22 B15 119.7(2) . . ?
N22 C32 C42 109.5(3) . . ?
N22 C32 H32 125.3 . . ?
C42 C32 H32 125.3 . . ?
C32 C42 C52 104.9(3) . . ?
C32 C42 H42 127.6 . . ?
C52 C42 H42 127.6 . . ?
N12 C52 C42 110.6(3) . . ?
N12 C52 H52 124.7 . . ?
C42 C52 H52 124.7 . . ?
C53 N13 N23 107.2(2) . . ?
C53 N13 Ru1 130.5(2) . . ?
N23 N13 Ru1 122.12(18) . . ?
C33 N23 N13 108.3(2) . . ?
C33 N23 B15 128.8(3) . . ?
N13 N23 B15 121.8(2) . . ?
N23 C33 C43 109.3(3) . . ?
N23 C33 H33 125.3 . . ?
C43 C33 H33 125.3 . . ?
C33 C43 C53 104.9(3) . . ?
C33 C43 H43 127.6 . . ?
C53 C43 H43 127.6 . . ?
N13 C53 C43 110.3(3) . . ?
N13 C53 H53 124.9 . . ?
C43 C53 H53 124.9 . . ?
C54 N14 N24 106.7(3) . . ?
C54 N14 Ru1 129.0(2) . . ?
N24 N14 Ru1 122.97(19) . . ?
C34 N24 N14 109.1(2) . . ?
C34 N24 B15 130.0(3) . . ?
N14 N24 B15 120.6(2) . . ?
C34 C44 C54 104.9(3) . . ?
C34 C44 H44 127.5 . . ?
C54 C44 H44 127.5 . . ?
N24 C34 C44 108.6(3) . . ?
N24 C34 H34 125.7 . . ?
C44 C34 H34 125.7 . . ?
N14 C54 C44 110.5(3) . . ?
N14 C54 H54 124.7 . . ?
C44 C54 H54 124.7 . . ?
N23 B15 N22 103.3(2) . . ?
N23 B15 N24 107.5(2) . . ?
N22 B15 N24 103.2(2) . . ?
N23 B15 C25 115.8(2) . . ?
N22 B15 C25 118.5(2) . . ?
N24 B15 C25 107.5(2) . . ?
C75 C25 C35 112.2(2) . . ?
C75 C25 B15 109.7(2) . . ?
C35 C25 B15 122.7(2) . . ?
C75 C25 H25 103.2 . . ?
C35 C25 H25 103.2 . . ?
B15 C25 H25 103.2 . . ?
C45 C35 C85 106.1(3) . . ?
C45 C35 C25 111.6(3) . . ?
C85 C35 C25 113.1(3) . . ?
C45 C35 H35 108.7 . . ?
C85 C35 H35 108.7 . . ?
C25 C35 H35 108.7 . . ?
C95 C45 C35 111.9(3) . . ?
C95 C45 C55 87.2(2) . . ?
C35 C45 C55 113.8(3) . . ?
C95 C45 H45 113.7 . . ?
C35 C45 H45 113.7 . . ?
C55 C45 H45 113.7 . . ?
C105 C55 C115 106.7(3) . . ?
C105 C55 C65 116.9(3) . . ?
C115 C55 C65 112.0(3) . . ?
C105 C55 C45 124.1(3) . . ?
C115 C55 C45 111.5(3) . . ?
C65 C55 C45 84.3(2) . . ?
C75 C65 C95 109.5(3) . . ?
C75 C65 C55 112.0(3) . . ?
C95 C65 C55 87.3(2) . . ?
C75 C65 H65 115.0 . . ?
C95 C65 H65 115.0 . . ?
C55 C65 H65 115.0 . . ?
C65 C75 C25 115.2(3) . . ?
C65 C75 H75A 108.5 . . ?
C25 C75 H75A 108.5 . . ?
C65 C75 H75B 108.5 . . ?
C25 C75 H75B 108.5 . . ?
H75A C75 H75B 107.5 . . ?
C35 C85 H85A 109.5 . . ?
C35 C85 H85B 109.5 . . ?
H85A C85 H85B 109.5 . . ?
C35 C85 H85C 109.5 . . ?
H85A C85 H85C 109.5 . . ?
H85B C85 H85C 109.5 . . ?
C45 C95 C65 85.7(2) . . ?
C45 C95 H95A 114.4 . . ?
C65 C95 H95A 114.4 . . ?
C45 C95 H95B 114.4 . . ?
C65 C95 H95B 114.4 . . ?
H95A C95 H95B 111.5 . . ?
C55 C105 H10D 109.5 . . ?
C55 C105 H10E 109.5 . . ?
H10D C105 H10E 109.5 . . ?
C55 C105 H10F 109.5 . . ?
H10D C105 H10F 109.5 . . ?
H10E C105 H10F 109.5 . . ?
C55 C115 H11A 109.5 . . ?
C55 C115 H11B 109.5 . . ?
H11A C115 H11B 109.5 . . ?
C55 C115 H11C 109.5 . . ?
H11A C115 H11C 109.5 . . ?
H11B C115 H11C 109.5 . . ?
F5 P1 F3 89.40(15) . . ?
F5 P1 F4 91.46(17) . . ?
F3 P1 F4 179.12(17) . . ?
F5 P1 F1 90.45(17) . . ?
F3 P1 F1 90.41(16) . . ?
F4 P1 F1 89.77(17) . . ?
F5 P1 F2 90.48(17) . . ?
F3 P1 F2 89.67(15) . . ?
F4 P1 F2 90.13(16) . . ?
F1 P1 F2 179.07(17) . . ?
F5 P1 F6 178.95(18) . . ?
F3 P1 F6 89.67(14) . . ?
F4 P1 F6 89.47(16) . . ?
F1 P1 F6 89.07(15) . . ?
F2 P1 F6 90.00(15) . . ?
N16 C26 C36 179.0(6) . . ?
C26 C36 H36A 109.5 . . ?
C26 C36 H36B 109.5 . . ?
H36A C36 H36B 109.5 . . ?
C26 C36 H36C 109.5 . . ?
H36A C36 H36C 109.5 . . ?
H36B C36 H36C 109.5 . . ?
N17 C27 C37 178.9(4) . . ?
C27 C37 H37A 109.5 . . ?
C27 C37 H37B 109.5 . . ?
H37A C37 H37B 109.5 . . ?
C27 C37 H37C 109.5 . . ?
H37A C37 H37C 109.5 . . ?
H37B C37 H37C 109.5 . . ?

loop_
_geom_bond_atom_site_label_1
_geom_bond_atom_site_label_2
_geom_bond_distance
_geom_bond_site_symmetry_2
_geom_bond_publ_flag
Ru1 N13 2.081(2) . ?
Ru1 N14 2.084(3) . ?
Ru1 N12 2.107(3) . ?
Ru1 C51 2.194(3) . ?
Ru1 C21 2.200(3) . ?
Ru1 C61 2.200(3) . ?
Ru1 C31 2.202(3) . ?
Ru1 C41 2.233(3) . ?
Ru1 C11 2.242(3) . ?
C11 C21 1.399(5) . ?
C11 C61 1.430(4) . ?
C11 C71 1.516(4) . ?
C21 C31 1.424(4) . ?
C21 H21 0.9500 . ?
C31 C41 1.388(5) . ?
C31 H31 0.9500 . ?
C41 C51 1.433(4) . ?
C41 C81 1.522(4) . ?
C51 C61 1.403(5) . ?
C51 H51 0.9500 . ?
C61 H61 0.9500 . ?
C71 H71A 0.9800 . ?
C71 H71B 0.9800 . ?
C71 H71C 0.9800 . ?
C81 C91 1.529(5) . ?
C81 C101 1.537(5) . ?
C81 H81 1.0000 . ?
C91 H91A 0.9800 . ?
C91 H91B 0.9800 . ?
C91 H91C 0.9800 . ?
C101 H10A 0.9800 . ?
C101 H10B 0.9800 . ?
C101 H10C 0.9800 . ?
N12 C52 1.339(4) . ?
N12 N22 1.372(4) . ?
N22 C32 1.345(4) . ?
N22 B15 1.582(4) . ?
C32 C42 1.368(5) . ?
C32 H32 0.9500 . ?
C42 C52 1.382(5) . ?
C42 H42 0.9500 . ?
C52 H52 0.9500 . ?
N13 C53 1.342(4) . ?
N13 N23 1.368(3) . ?
N23 C33 1.353(4) . ?
N23 B15 1.558(4) . ?
C33 C43 1.378(4) . ?
C33 H33 0.9500 . ?
C43 C53 1.385(4) . ?
C43 H43 0.9500 . ?
C53 H53 0.9500 . ?
N14 C54 1.339(4) . ?
N14 N24 1.362(3) . ?
N24 C34 1.349(4) . ?
N24 B15 1.582(4) . ?
C44 C34 1.381(4) . ?
C44 C54 1.382(5) . ?
C44 H44 0.9500 . ?
C34 H34 0.9500 . ?
C54 H54 0.9500 . ?
B15 C25 1.633(4) . ?
C25 C75 1.573(4) . ?
C25 C35 1.582(4) . ?
C25 H25 1.0000 . ?
C35 C45 1.545(4) . ?
C35 C85 1.564(5) . ?
C35 H35 1.0000 . ?
C45 C95 1.534(5) . ?
C45 C55 1.564(5) . ?
C45 H45 1.0000 . ?
C55 C105 1.528(5) . ?
C55 C115 1.537(5) . ?
C55 C65 1.556(5) . ?
C65 C75 1.524(4) . ?
C65 C95 1.542(5) . ?
C65 H65 1.0000 . ?
C75 H75A 0.9900 . ?
C75 H75B 0.9900 . ?
C85 H85A 0.9800 . ?
C85 H85B 0.9800 . ?
C85 H85C 0.9800 . ?
C95 H95A 0.9900 . ?
C95 H95B 0.9900 . ?
C105 H10D 0.9800 . ?
C105 H10E 0.9800 . ?
C105 H10F 0.9800 . ?
C115 H11A 0.9800 . ?
C115 H11B 0.9800 . ?
C115 H11C 0.9800 . ?
P1 F5 1.582(2) . ?
P1 F3 1.589(3) . ?
P1 F4 1.590(3) . ?
P1 F1 1.592(3) . ?
P1 F2 1.593(3) . ?
P1 F6 1.594(2) . ?
N16 C26 1.135(6) . ?
C26 C36 1.432(8) . ?
C36 H36A 0.9800 . ?
C36 H36B 0.9800 . ?
C36 H36C 0.9800 . ?
N17 C27 1.123(5) . ?
C27 C37 1.462(6) . ?
C37 H37A 0.9800 . ?
C37 H37B 0.9800 . ?
C37 H37C 0.9800 . ?
